data_4323175
loop_
_publ_author_name
'F. Albert Cotton'
'Evgeny V. Dikarev'
'Marina A. Petrukhina'

_publ_section_title
;
 Mixed Chloride/Phosphine Complexes of the Dirhenium Core. 3. Novel
 Structures with Diethylphosphido-bridges and Terminal Diethylphosphines
;
_journal_name_full 'Inorganic Chemistry'
_journal_page_first 6035
_journal_page_last 6043
_journal_paper_doi 10.1021/ic980701l
_journal_volume 37
_journal_year 1998
_chemical_compound_source
;
 Compound was prepared by stirring a suspension of [Bu4N]2[Re2Cl8]
 in benzene with an excess of PEt2H for 70 hours at room
 temperature. Single crystals were obtained by slow diffusion of
 isomeric hexanes into benzene solution.
;
_chemical_formula_analytical 'not measured'
_chemical_formula_moiety
;
 Re2 (P (C2 H5)2)2 Cl4 (P (C2 H5)2 H)4 
;
_chemical_formula_structural 1,2,5,6-Re2(\m-PEt2)2Cl4(PEt2H)4
_chemical_formula_sum 'C24 H64 Cl4 P6 Re2'
_chemical_formula_weight 1052.77
_chemical_melting_point ?
_chemical_name_common
;
 Bis(\m2-diethylphosphido)-tetrachloro-tetrakis(diethylphosphine)-
 di-rhenium (III)
;
_chemical_name_systematic
; 
 Bis((\m2-diethylphosphido)-dichloro-bis(diethylphosphine))-
 di-rhenium (III)
;
_space_group_IT_number 14
_symmetry_cell_setting monoclinic
_symmetry_space_group_name_Hall '-P 2yn'
_symmetry_space_group_name_H-M 'P 1 21/n 1'
_atom_sites_solution_hydrogens difmap
_atom_sites_solution_primary direct
_atom_sites_solution_secondary difmap
_audit_creation_method SHELXL
_cell_angle_alpha 90.00
_cell_angle_beta 90.05(1)
_cell_angle_gamma 90.00
_cell_formula_units_Z 2
_cell_length_a 11.081(3)
_cell_length_b 11.029(3)
_cell_length_c 15.627(2)
_cell_measurement_reflns_used 250
_cell_measurement_temperature 213(2)
_cell_measurement_theta_max 20.80
_cell_measurement_theta_min 9.05
_cell_volume 1909.8(8)
_computing_cell_refinement 'MADNES (Enraf-Nonius, 1989)'
_computing_data_collection 'MADNES (Enraf-Nonius, 1989)'
_computing_data_reduction 'PROCOR (Kabsch, 1988)'
_computing_molecular_graphics 'SHELXTL V.5 (Siemens, 1994)'
_computing_publication_material CIFTAB
_computing_structure_refinement 'SHELXL-93 (Sheldrick, 1993)'
_computing_structure_solution 'SHELXTL V.5 (Siemens, 1994)'
_diffrn_ambient_temperature 213(2)
_diffrn_measurement_device 'Nonius FAST area detector'
_diffrn_measurement_method 'Ellipsoid-mask fitting'
_diffrn_radiation_monochromator graphite
_diffrn_radiation_source 'fine-focus sealed tube'
_diffrn_radiation_type MoK\a
_diffrn_radiation_wavelength 0.71073
_diffrn_reflns_av_R_equivalents 0.0790
_diffrn_reflns_av_sigmaI/netI 0.0227
_diffrn_reflns_limit_h_max 13
_diffrn_reflns_limit_h_min -13
_diffrn_reflns_limit_k_max 13
_diffrn_reflns_limit_k_min 0
_diffrn_reflns_limit_l_max 18
_diffrn_reflns_limit_l_min 0
_diffrn_reflns_number 3331
_diffrn_reflns_theta_max 25.12
_diffrn_reflns_theta_min 2.25
_diffrn_standards_number 'none (area detector data)'
_exptl_absorpt_coefficient_mu 6.879
_exptl_absorpt_correction_type none
_exptl_crystal_colour red-brown
_exptl_crystal_density_diffrn 1.831
_exptl_crystal_density_meas ?
_exptl_crystal_density_method none
_exptl_crystal_description block-shaped
_exptl_crystal_F_000 1032
_exptl_crystal_size_max 0.18
_exptl_crystal_size_mid 0.18
_exptl_crystal_size_min 0.13
_refine_diff_density_max 1.387
_refine_diff_density_min -1.259
_refine_diff_density_rms 0.175
_refine_ls_extinction_coef noref
_refine_ls_extinction_method none
_refine_ls_goodness_of_fit_all 1.124
_refine_ls_goodness_of_fit_obs 1.113
_refine_ls_hydrogen_treatment refall
_refine_ls_matrix_type full
_refine_ls_number_parameters 259
_refine_ls_number_reflns 3331
_refine_ls_number_restraints 0
_refine_ls_restrained_S_all 1.124
_refine_ls_restrained_S_obs 1.113
_refine_ls_R_factor_all 0.0393
_refine_ls_R_factor_obs 0.0334
_refine_ls_shift/esd_max 0.001
_refine_ls_shift/esd_mean 0.000
_refine_ls_structure_factor_coef Fsqd
_refine_ls_weighting_details 'w=1/[\s^2^(Fo^2^)+(0.0335P)^2^+15.9660P] where P=(Fo^2^+2Fc^2^)/3'
_refine_ls_weighting_scheme calc
_refine_ls_wR_factor_all 0.0834
_refine_ls_wR_factor_obs 0.0780
_reflns_number_observed 3002
_reflns_number_total 3331
_reflns_observed_criterion >2sigma(I)
_cod_data_source_file ic980701l_4.cif
_cod_data_source_block Re2(\m-PEt2)2Cl4(PEt2H)4
_cod_depositor_comments
;
The following automatic conversions were performed:

'_chemical_melting_point' value 'not measured' was changed to '?' -
the value is undefined or not given.

Automatic conversion script
Id: cif_fix_values 1673 2011-04-08 12:14:43Z adriana 

The following automatic conversions were performed:

'_exptl_crystal_density_meas' value 'not measured' was changed to '?'
- the value is perceived as not measured.

Automatic conversion script
Id: cif_fix_values 3008 2015-01-20 13:52:24Z robertas 

The following automatic conversions were performed:

'_refine_ls_weighting_scheme' value 'calc
w=1/[\s^2^(Fo^2^)+(0.0335P)^2^+15.9660P] where P=(Fo^2^+2Fc^2^)/3'
was changed to 'calc'. New tag '_refine_ls_weighting_details' was
created. The value of the new tag was set to
'w=1/[\s^2^(Fo^2^)+(0.0335P)^2^+15.9660P] where P=(Fo^2^+2Fc^2^)/3'.

Automatic conversion script
Id: cif_fix_values 3143 2015-03-26 13:38:13Z robertas 
;
_cod_database_code 4323175

loop_
_symmetry_equiv_pos_as_xyz
'x, y, z'
'-x+1/2, y+1/2, -z+1/2'
'-x, -y, -z'
'x-1/2, -y-1/2, z-1/2'

loop_
_atom_site_aniso_label
_atom_site_aniso_U_11
_atom_site_aniso_U_22
_atom_site_aniso_U_33
_atom_site_aniso_U_23
_atom_site_aniso_U_13
_atom_site_aniso_U_12
Re1 0.01589(15) 0.01745(15) 0.01855(15) -0.00028(8) -0.00328(10) -0.00031(8)
P1 0.0210(8) 0.0166(7) 0.0241(8) -0.0014(6) -0.0068(7) 0.0014(6)
P2 0.0203(8) 0.0247(8) 0.0258(8) -0.0055(6) -0.0040(7) -0.0027(6)
P3 0.0223(8) 0.0252(8) 0.0249(8) -0.0030(6) -0.0015(7) 0.0010(6)
Cl1 0.0302(8) 0.0335(9) 0.0292(8) 0.0000(7) 0.0021(7) -0.0132(7)
Cl2 0.0441(10) 0.0285(8) 0.0290(8) 0.0054(7) -0.0095(7) 0.0052(7)
C1 0.029(4) 0.028(4) 0.040(4) -0.005(3) -0.012(3) 0.011(3)
C2 0.035(4) 0.040(4) 0.043(5) -0.008(3) 0.001(4) 0.011(3)
C3 0.037(4) 0.022(3) 0.033(4) 0.001(3) -0.006(3) 0.000(3)
C4 0.054(5) 0.022(4) 0.047(5) 0.009(3) -0.011(4) -0.001(3)
C5 0.025(4) 0.035(4) 0.055(5) -0.002(4) -0.014(4) 0.003(3)
C6 0.027(4) 0.045(5) 0.100(8) -0.018(5) -0.023(5) 0.003(4)
C7 0.026(4) 0.028(4) 0.047(4) -0.002(3) -0.006(3) -0.007(3)
C8 0.042(5) 0.042(5) 0.056(5) 0.005(4) -0.006(4) -0.014(4)
C9 0.025(4) 0.042(4) 0.036(4) -0.011(3) 0.006(3) -0.003(3)
C10 0.061(6) 0.046(5) 0.045(5) -0.004(4) 0.015(5) -0.019(4)
C11 0.030(4) 0.041(4) 0.028(4) -0.009(3) -0.010(3) 0.004(3)
C12 0.032(4) 0.054(5) 0.048(5) -0.023(4) -0.008(4) -0.001(4)

loop_
_atom_site_label
_atom_site_type_symbol
_atom_site_fract_x
_atom_site_fract_y
_atom_site_fract_z
_atom_site_U_iso_or_equiv
_atom_site_thermal_displace_type
_atom_site_occupancy
_atom_site_calc_flag
_atom_site_refinement_flags
_atom_site_disorder_group
Re1 Re 0.50402(2) 0.00864(2) 0.587898(14) 0.01730(10) Uani 1 d . .
P1 P 0.41468(14) 0.14772(14) 0.49368(10) 0.0206(3) Uani 1 d . .
P2 P 0.69370(15) 0.11600(15) 0.60021(11) 0.0236(3) Uani 1 d . .
H2 H 0.7436(62) 0.1144(63) 0.5300(44) 0.028 Uiso 1 d . .
P3 P 0.42543(15) 0.14819(15) 0.69978(11) 0.0241(4) Uani 1 d . .
H3 H 0.4198(63) 0.2646(64) 0.6754(44) 0.029 Uiso 1 d . .
Cl1 Cl 0.32354(15) -0.10759(15) 0.61910(10) 0.0309(4) Uani 1 d . .
Cl2 Cl 0.5790(2) -0.09957(15) 0.71705(11) 0.0339(4) Uani 1 d . .
C1 C 0.2521(6) 0.1723(6) 0.4917(5) 0.032(2) Uani 1 d . .
H1A H 0.2112(70) 0.0903(76) 0.5054(49) 0.038 Uiso 1 d . .
H1B H 0.2331(72) 0.1867(73) 0.4388(53) 0.038 Uiso 1 d . .
C2 C 0.2017(8) 0.2812(8) 0.5421(6) 0.039(2) Uani 1 d . .
H2A H 0.1220(91) 0.2825(85) 0.5418(60) 0.059 Uiso 1 d . .
H2B H 0.2167(84) 0.2602(86) 0.6024(62) 0.059 Uiso 1 d . .
H2C H 0.2396(84) 0.3571(89) 0.5167(59) 0.059 Uiso 1 d . .
C3 C 0.4752(7) 0.3017(6) 0.4814(5) 0.0308(15) Uani 1 d . .
H3A H 0.5504(76) 0.2997(74) 0.4751(51) 0.037 Uiso 1 d . .
H3B H 0.4592(70) 0.3492(77) 0.5249(52) 0.037 Uiso 1 d . .
C4 C 0.4362(9) 0.3677(7) 0.4005(6) 0.041(2) Uani 1 d . .
H4A H 0.4577(89) 0.4474(106) 0.3966(60) 0.062 Uiso 1 d . .
H4B H 0.4782(87) 0.3287(88) 0.3479(62) 0.062 Uiso 1 d . .
H4C H 0.3507(93) 0.3677(88) 0.3885(60) 0.062 Uiso 1 d . .
C5 C 0.8122(7) 0.0518(7) 0.6693(6) 0.039(2) Uani 1 d . .
H5A H 0.8171(77) -0.0330(81) 0.6657(54) 0.046 Uiso 1 d . .
H5B H 0.7863(76) 0.0591(80) 0.7283(57) 0.046 Uiso 1 d . .
C6 C 0.9374(8) 0.1025(9) 0.6514(8) 0.057(3) Uani 1 d . .
H6A H 0.9471(101) 0.1776(114) 0.6676(74) 0.086 Uiso 1 d . .
H6B H 0.9518(103) 0.0940(108) 0.5854(75) 0.086 Uiso 1 d . .
H6C H 0.9938(109) 0.0532(114) 0.6819(75) 0.086 Uiso 1 d . .
C7 C 0.7022(7) 0.2790(7) 0.6289(5) 0.034(2) Uani 1 d . .
H7A H 0.6133(74) 0.3197(72) 0.6300(49) 0.040 Uiso 1 d . .
H7B H 0.7259(75) 0.2803(77) 0.6776(52) 0.040 Uiso 1 d . .
C8 C 0.7826(9) 0.3549(8) 0.5702(6) 0.047(2) Uani 1 d . .
H8A H 0.8608(99) 0.3301(94) 0.5677(65) 0.070 Uiso 1 d . .
H8B H 0.7578(103) 0.3442(103) 0.5261(69) 0.070 Uiso 1 d . .
H8C H 0.7867(91) 0.4558(102) 0.5885(64) 0.070 Uiso 1 d . .
C9 C 0.2730(6) 0.1232(7) 0.7421(5) 0.034(2) Uani 1 d . .
H9A H 0.2304(73) 0.0944(76) 0.6978(53) 0.041 Uiso 1 d . .
H9B H 0.2457(71) 0.1941(80) 0.7680(51) 0.041 Uiso 1 d . .
C10 C 0.2643(9) 0.0267(9) 0.8108(6) 0.051(2) Uani 1 d . .
H10A H 0.1611(106) 0.0098(85) 0.8270(71) 0.076 Uiso 1 d . .
H10B H 0.2954(97) 0.0525(103) 0.8670(71) 0.076 Uiso 1 d . .
H10C H 0.2949(96) -0.0472(105) 0.7916(69) 0.076 Uiso 1 d . .
C11 C 0.5160(7) 0.1703(7) 0.7973(5) 0.033(2) Uani 1 d . .
H11A H 0.6022(75) 0.1792(72) 0.7806(49) 0.040 Uiso 1 d . .
H11B H 0.5266(69) 0.0928(76) 0.8301(50) 0.040 Uiso 1 d . .
C12 C 0.4703(8) 0.2729(9) 0.8532(6) 0.045(2) Uani 1 d . .
H12A H 0.3905(96) 0.2598(91) 0.8740(61) 0.067 Uiso 1 d . .
H12B H 0.4814(94) 0.3417(98) 0.8237(67) 0.067 Uiso 1 d . .
H12C H 0.5202(92) 0.2885(96) 0.8977(65) 0.067 Uiso 1 d . .

loop_
_atom_type_symbol
_atom_type_description
_atom_type_scat_dispersion_real
_atom_type_scat_dispersion_imag
_atom_type_scat_source
C C 0.0033 0.0016 'International Tables Vol C Tables 4.2.6.8 and 6.1.1.4'
H H 0.0000 0.0000 'International Tables Vol C Tables 4.2.6.8 and 6.1.1.4'
P P 0.1023 0.0942 'International Tables Vol C Tables 4.2.6.8 and 6.1.1.4'
Cl Cl 0.1484 0.1585 'International Tables Vol C Tables 4.2.6.8 and 6.1.1.4'
Re Re -1.0185 7.2310 'International Tables Vol C Tables 4.2.6.8 and 6.1.1.4'

loop_
_geom_angle_atom_site_label_1
_geom_angle_atom_site_label_2
_geom_angle_atom_site_label_3
_geom_angle
_geom_angle_site_symmetry_1
_geom_angle_site_symmetry_3
_geom_angle_publ_flag
P1 Re1 P1 107.72(5) 3_656 . y
P1 Re1 P2 93.99(6) 3_656 . y
P1 Re1 P2 95.51(6) . . y
P1 Re1 Cl1 92.19(6) 3_656 . y
P1 Re1 Cl1 97.14(6) . . y
P2 Re1 Cl1 163.52(6) . . y
P1 Re1 Cl2 87.69(6) 3_656 . y
P1 Re1 Cl2 164.59(6) . . y
P2 Re1 Cl2 83.15(6) . . y
Cl1 Re1 Cl2 81.85(6) . . y
P1 Re1 P3 168.47(6) 3_656 . y
P1 Re1 P3 83.61(6) . . y
P2 Re1 P3 86.90(6) . . y
Cl1 Re1 P3 84.06(6) . . y
Cl2 Re1 P3 80.99(6) . . y
P1 Re1 Re1 54.17(4) 3_656 3_656 y
P1 Re1 Re1 53.55(4) . 3_656 y
P2 Re1 Re1 98.07(4) . 3_656 y
Cl1 Re1 Re1 97.93(4) . 3_656 y
Cl2 Re1 Re1 141.86(4) . 3_656 y
P3 Re1 Re1 137.11(4) . 3_656 y
C1 P1 C3 102.8(4) . . n
C1 P1 Re1 119.0(2) . 3_656 n
C3 P1 Re1 119.1(3) . 3_656 n
C1 P1 Re1 121.6(3) . . n
C3 P1 Re1 121.1(3) . . n
Re1 P1 Re1 72.28(5) 3_656 . y
C5 P2 C7 101.2(4) . . n
C5 P2 Re1 118.5(3) . . n
C7 P2 Re1 122.5(2) . . n
C5 P2 H2 101.3(33) . . n
C7 P2 H2 102.0(33) . . n
Re1 P2 H2 108.3(33) . . n
C9 P3 C11 102.9(4) . . n
C9 P3 Re1 118.9(3) . . n
C11 P3 Re1 118.2(2) . . n
C9 P3 H3 101.7(30) . . n
C11 P3 H3 97.7(30) . . n
Re1 P3 H3 114.1(29) . . n
C2 C1 P1 117.8(5) . . n
C2 C1 H1A 114.6(43) . . n
P1 C1 H1A 107.4(43) . . n
C2 C1 H1B 104.9(53) . . n
P1 C1 H1B 106.3(54) . . n
H1A C1 H1B 104.5(67) . . n
C1 C2 H2A 111.9(63) . . n
C1 C2 H2B 104.2(55) . . n
H2A C2 H2B 100.3(79) . . n
C1 C2 H2C 107.0(52) . . n
H2A C2 H2C 113.4(80) . . n
H2B C2 H2C 119.8(76) . . n
C4 C3 P1 115.2(6) . . n
C4 C3 H3A 101.3(56) . . n
P1 C3 H3A 110.6(57) . . n
C4 C3 H3B 107.5(53) . . n
P1 C3 H3B 113.4(54) . . n
H3A C3 H3B 108.0(75) . . n
C3 C4 H4A 116.2(63) . . n
C3 C4 H4B 109.4(53) . . n
H4A C4 H4B 103.3(77) . . n
C3 C4 H4C 116.0(58) . . n
H4A C4 H4C 104.1(82) . . n
H4B C4 H4C 106.7(77) . . n
C6 C5 P2 113.6(7) . . n
C6 C5 H5A 107.6(53) . . n
P2 C5 H5A 112.9(53) . . n
C6 C5 H5B 114.5(52) . . n
P2 C5 H5B 108.3(51) . . n
H5A C5 H5B 99.0(73) . . n
C5 C6 H6A 114.1(76) . . n
C5 C6 H6B 106.7(64) . . n
H6A C6 H6B 110.6(100) . . n
C5 C6 H6C 107.2(73) . . n
H6A C6 H6C 108.3(100) . . n
H6B C6 H6C 109.9(93) . . n
C8 C7 P2 114.5(6) . . n
C8 C7 H7A 108.3(42) . . n
P2 C7 H7A 111.0(42) . . n
C8 C7 H7B 111.6(60) . . n
P2 C7 H7B 105.2(62) . . n
H7A C7 H7B 105.8(72) . . n
C7 C8 H8A 114.6(66) . . n
C7 C8 H8B 104.6(88) . . n
H8A C8 H8B 105.1(100) . . n
C7 C8 H8C 113.8(51) . . n
H8A C8 H8C 105.4(81) . . n
H8B C8 H8C 113.3(100) . . n
C10 C9 P3 114.8(6) . . n
C10 C9 H9A 105.4(53) . . n
P3 C9 H9A 105.0(52) . . n
C10 C9 H9B 105.1(51) . . n
P3 C9 H9B 109.3(50) . . n
H9A C9 H9B 117.6(72) . . n
C9 C10 H10A 108.9(51) . . n
C9 C10 H10B 114.0(66) . . n
H10A C10 H10B 101.0(79) . . n
C9 C10 H10C 111.3(68) . . n
H10A C10 H10C 106.4(80) . . n
H10B C10 H10C 114.3(92) . . n
C12 C11 P3 113.2(6) . . n
C12 C11 H11A 113.5(47) . . n
P3 C11 H11A 108.5(45) . . n
C12 C11 H11B 112.4(45) . . n
P3 C11 H11B 111.9(46) . . n
H11A C11 H11B 96.1(62) . . n
C11 C12 H12A 113.1(61) . . n
C11 C12 H12B 106.9(67) . . n
H12A C12 H12B 115.6(90) . . n
C11 C12 H12C 112.4(66) . . n
H12A C12 H12C 109.4(83) . . n
H12B C12 H12C 98.7(91) . . n

loop_
_geom_bond_atom_site_label_1
_geom_bond_atom_site_label_2
_geom_bond_distance
_geom_bond_site_symmetry_2
_geom_bond_publ_flag
Re1 P1 2.327(2) 3_656 y
Re1 P1 2.345(2) . y
Re1 P2 2.420(2) . y
Re1 Cl1 2.425(2) . y
Re1 Cl2 2.487(2) . y
Re1 P3 2.487(2) . y
Re1 Re1 2.7551(6) 3_656 y
P1 C1 1.822(7) . n
P1 C3 1.836(7) . n
P1 Re1 2.327(2) 3_656 n
P2 C5 1.841(8) . n
P2 C7 1.855(7) . n
P2 H2 1.23(7) . n
P3 C9 1.835(7) . n
P3 C11 1.840(7) . n
P3 H3 1.34(7) . n
C1 C2 1.541(10) . n
C1 H1A 1.03(8) . n
C1 H1B 0.87(8) . n
C2 H2A 0.88(10) . n
C2 H2B 0.98(10) . n
C2 H2C 1.02(10) . n
C3 C4 1.522(10) . n
C3 H3A 0.84(8) . n
C3 H3B 0.88(8) . n
C4 H4A 0.91(12) . n
C4 H4B 1.04(10) . n
C4 H4C 0.97(10) . n
C5 C6 1.521(12) . n
C5 H5A 0.94(9) . n
C5 H5B 0.97(9) . n
C6 H6A 0.87(12) . n
C6 H6B 1.05(11) . n
C6 H6C 0.96(13) . n
C7 C8 1.529(11) . n
C7 H7A 1.08(8) . n
C7 H7B 0.81(8) . n
C8 H8A 0.91(11) . n
C8 H8B 0.75(11) . n
C8 H8C 1.15(11) . n
C9 C10 1.515(12) . n
C9 H9A 0.90(8) . n
C9 H9B 0.93(9) . n
C10 H10A 1.19(12) . n
C10 H10B 0.99(11) . n
C10 H10C 0.93(11) . n
C11 C12 1.516(10) . n
C11 H11A 1.00(8) . n
C11 H11B 1.00(8) . n
C12 H12A 0.95(10) . n
C12 H12B 0.90(11) . n
C12 H12C 0.90(10) . n

loop_
_geom_torsion_atom_site_label_1
_geom_torsion_atom_site_label_2
_geom_torsion_atom_site_label_3
_geom_torsion_atom_site_label_4
_geom_torsion
_geom_torsion_site_symmetry_1
_geom_torsion_site_symmetry_2
_geom_torsion_site_symmetry_3
_geom_torsion_site_symmetry_4
_geom_torsion_publ_flag
P2 Re1 Re1 P2 180.0 . . 3_656 3_656 n
P2 Re1 Re1 P3 85.84(7) . . 3_656 3_656 n
P2 Re1 Re1 Cl1 -3.95(6) . . 3_656 3_656 n
P2 Re1 Re1 Cl2 -90.83(8) . . 3_656 3_656 n
P3 Re1 Re1 P2 -85.84(7) . . 3_656 3_656 n
P3 Re1 Re1 P3 180.0 . . 3_656 3_656 n
P3 Re1 Re1 Cl1 90.21(8) . . 3_656 3_656 n
P3 Re1 Re1 Cl2 3.33(10) . . 3_656 3_656 n
Cl1 Re1 Re1 P2 3.95(6) . . 3_656 3_656 n
Cl1 Re1 Re1 P3 -90.21(8) . . 3_656 3_656 n
Cl1 Re1 Re1 Cl1 180.0 . . 3_656 3_656 n
Cl1 Re1 Re1 Cl2 93.12(9) . . 3_656 3_656 n
Cl2 Re1 Re1 P2 90.83(8) . . 3_656 3_656 n
Cl2 Re1 Re1 P3 -3.33(10) . . 3_656 3_656 n
Cl2 Re1 Re1 Cl1 -93.12(9) . . 3_656 3_656 n
Cl2 Re1 Re1 Cl2 180.0 . . 3_656 3_656 n
